data_2243198
loop_
_publ_author_name
'Qadir, Adnan M.'
'Kansiz, Sevgi'
'Rosair, Georgina M.'
'Dege, Necmi'
'Safyanova, Inna S.'

_publ_section_title
;
 Crystal structure and Hirshfeld surface analysis of a zinc xanthate
 complex containing the 2,2'-bipyridine ligand
;
_journal_coeditor_code LH5934
_journal_issue 12
_journal_name_full 'Acta Crystallographica Section E'
_journal_page_first 1857
_journal_page_last 1860
_journal_paper_doi 10.1107/S2056989019014968
_journal_volume 75
_journal_year 2019
_chemical_formula_iupac '[Zn (C4 H7 O2 S2)2 (C10 H8 N2)]'
_chemical_formula_moiety 'C18 H22 N2 O4 S4 Zn'
_chemical_formula_sum 'C18 H22 N2 O4 S4 Zn'
_chemical_formula_weight 523.98
_chemical_name_systematic
;(2,2'-Bipyridine-\k^2^<i>N</i>,<i>N</i>')bis(2-methoxyethyl
xanthato-\k<i>S</i>)zinc(II)
;
_space_group_crystal_system monoclinic
_space_group_IT_number 15
_space_group_name_Hall '-C 2yc'
_space_group_name_H-M_alt 'C 1 2/c 1'
_atom_sites_solution_hydrogens geom
_atom_sites_solution_primary direct
_audit_creation_method
;
Olex2 1.2
(compiled 2016.02.19 svn.r3266 for OlexSys, GUI svn.r5155)
;
_cell_angle_alpha 90
_cell_angle_beta 115.348(4)
_cell_angle_gamma 90
_cell_formula_units_Z 4
_cell_length_a 22.869(4)
_cell_length_b 8.3212(12)
_cell_length_c 12.5627(19)
_cell_measurement_reflns_used 2844
_cell_measurement_temperature 100.0(2)
_cell_measurement_theta_max 25.346
_cell_measurement_theta_min 2.945
_cell_volume 2160.5(6)
_computing_cell_refinement
;
SAINT (Bruker, 2009)
;
_computing_data_collection
;
APEX2 (Bruker, 2009)
;
_computing_data_reduction
;
SAINT (Bruker, 2009)
;
_computing_molecular_graphics
;
<i>OLEX2</i> (Dolomanov <i>et al.</i>,  2009)
;
_computing_publication_material
;
<i>OLEX2</i> (Dolomanov <i>et al.</i>,  2009)
;
_computing_structure_refinement
;
SHELXL (Sheldrick, 2015)
;
_computing_structure_solution
;
SHELXS (Sheldrick, 2008)
;
_diffrn_ambient_temperature 100.0(2)
_diffrn_measured_fraction_theta_full 0.997
_diffrn_measured_fraction_theta_max 0.992
_diffrn_measurement_device_type 'Bruker APEXII CCD'
_diffrn_measurement_method '\f and \w scans'
_diffrn_radiation_type MoK\a
_diffrn_radiation_wavelength 0.71073
_diffrn_reflns_av_R_equivalents 0.0614
_diffrn_reflns_av_unetI/netI 0.0511
_diffrn_reflns_limit_h_max 28
_diffrn_reflns_limit_h_min -28
_diffrn_reflns_limit_k_max 10
_diffrn_reflns_limit_k_min -9
_diffrn_reflns_limit_l_max 15
_diffrn_reflns_limit_l_min -14
_diffrn_reflns_number 11173
_diffrn_reflns_theta_full 26.000
_diffrn_reflns_theta_max 26.050
_diffrn_reflns_theta_min 2.639
_diffrn_standards_number 0
_exptl_absorpt_coefficient_mu 1.551
_exptl_absorpt_correction_T_max 0.7453
_exptl_absorpt_correction_T_min 0.5992
_exptl_absorpt_correction_type multi-scan
_exptl_absorpt_process_details
;
(SADABS; Bruker, 2009)
;
_exptl_crystal_colour colourless
_exptl_crystal_density_diffrn 1.611
_exptl_crystal_description Plate
_exptl_crystal_F_000 1080
_exptl_crystal_size_max 0.42
_exptl_crystal_size_mid 0.36
_exptl_crystal_size_min 0.04
_refine_diff_density_max 0.545
_refine_diff_density_min -1.003
_refine_ls_extinction_method none
_refine_ls_goodness_of_fit_ref 1.429
_refine_ls_hydrogen_treatment constr
_refine_ls_matrix_type full
_refine_ls_number_parameters 134
_refine_ls_number_reflns 2119
_refine_ls_number_restraints 6
_refine_ls_restrained_S_all 1.427
_refine_ls_R_factor_all 0.0934
_refine_ls_R_factor_gt 0.0865
_refine_ls_shift/su_max 0.000
_refine_ls_shift/su_mean 0.000
_refine_ls_structure_factor_coef Fsqd
_refine_ls_weighting_details 'w=1/[\s^2^(Fo^2^)+39.0236P] where P=(Fo^2^+2Fc^2^)/3'
_refine_ls_weighting_scheme calc
_refine_ls_wR_factor_gt 0.1525
_refine_ls_wR_factor_ref 0.1547
_reflns_number_gt 1954
_reflns_number_total 2119
_reflns_threshold_expression 'I > 2\s(I)'
_cod_data_source_file lh5934sup1.cif
_cod_data_source_block I
_cod_original_sg_symbol_H-M 'C 2/c'
_cod_database_code 2243198
_shelx_space_group_comment
;
The symmetry employed for this shelxl refinement is uniquely defined
by the following loop, which should always be used as a source of
symmetry information in preference to the above space-group names.
They are only intended as comments.
;
_shelx_estimated_absorpt_t_min 0.562
_shelx_estimated_absorpt_t_max 0.941

loop_
_space_group_symop_operation_xyz
'x, y, z'
'x, -y, z+1/2'
'x+1/2, y+1/2, z'
'x+1/2, -y+1/2, z+1/2'
'-x, -y, -z'
'-x, y, -z-1/2'
'-x+1/2, -y+1/2, -z'
'-x+1/2, y+1/2, -z-1/2'

loop_
_atom_site_type_symbol
_atom_site_label
_atom_site_fract_x
_atom_site_fract_y
_atom_site_fract_z
_atom_site_U_iso_or_equiv
_atom_site_adp_type
_atom_site_calc_flag
_atom_site_occupancy
Zn Zn1 0.5000 0.63086(13) 0.2500 0.0085(3) Uani d 1
S S1 0.44329(8) 0.5070(2) 0.33978(16) 0.0164(4) Uani d 1
S S2 0.36008(9) 0.4541(2) 0.08028(17) 0.0208(4) Uani d 1
O O2 0.3340(2) 0.3748(7) 0.2598(4) 0.0203(11) Uani d 1
O O5 0.2155(2) 0.4123(6) 0.2833(4) 0.0193(11) Uani d 1
N N1 0.5396(3) 0.8245(6) 0.3634(5) 0.0101(11) Uani d 1
C C1 0.3750(3) 0.4405(8) 0.2208(6) 0.0153(15) Uani d 1
C C3 0.2717(3) 0.3151(9) 0.1750(6) 0.0186(16) Uani d 1
H H3A 0.2775 0.2208 0.1325 0.022 Uiso calc 1
H H3B 0.2481 0.3996 0.1169 0.022 Uiso calc 1
C C4 0.2350(4) 0.2688(9) 0.2455(7) 0.0192(16) Uani d 1
H H4A 0.1966 0.2038 0.1964 0.023 Uiso calc 1
H H4B 0.2630 0.2037 0.3146 0.023 Uiso calc 1
C C6 0.1815(4) 0.3775(11) 0.3521(7) 0.0289(19) Uani d 1
H H6A 0.1441 0.3094 0.3067 0.043 Uiso calc 1
H H6B 0.1666 0.4780 0.3731 0.043 Uiso calc 1
H H6C 0.2102 0.3211 0.4240 0.043 Uiso calc 1
C C7 0.5764(3) 0.8146(9) 0.4798(6) 0.0165(15) Uani d 1
H H7 0.5905 0.7116 0.5138 0.020 Uiso calc 1
C C8 0.5948(4) 0.9481(9) 0.5521(6) 0.0191(16) Uani d 1
H H8 0.6204 0.9372 0.6345 0.023 Uiso calc 1
C C9 0.5751(4) 1.0972(9) 0.5021(7) 0.0214(17) Uani d 1
H H9 0.5874 1.1913 0.5494 0.026 Uiso calc 1
C C10 0.5371(3) 1.1084(8) 0.3815(7) 0.0189(16) Uani d 1
H H10 0.5229 1.2103 0.3455 0.023 Uiso calc 1
C C11 0.5204(3) 0.9708(8) 0.3151(6) 0.0113(14) Uani d 1

loop_
_atom_site_aniso_label
_atom_site_aniso_U_11
_atom_site_aniso_U_22
_atom_site_aniso_U_33
_atom_site_aniso_U_12
_atom_site_aniso_U_13
_atom_site_aniso_U_23
Zn1 0.0137(6) 0.0030(5) 0.0118(6) 0.000 0.0084(4) 0.000
S1 0.0169(9) 0.0160(9) 0.0181(9) -0.0021(7) 0.0091(7) 0.0031(7)
S2 0.0285(10) 0.0198(10) 0.0198(10) -0.0027(8) 0.0158(8) -0.0026(8)
O2 0.018(3) 0.022(3) 0.023(3) -0.002(2) 0.011(2) 0.003(2)
O5 0.022(3) 0.016(3) 0.023(3) -0.001(2) 0.013(2) 0.002(2)
N1 0.016(3) 0.003(3) 0.017(3) -0.004(2) 0.011(2) -0.004(2)
C1 0.019(4) 0.007(3) 0.022(4) 0.004(3) 0.011(3) 0.004(3)
C3 0.020(4) 0.019(4) 0.017(4) -0.006(3) 0.008(3) -0.005(3)
C4 0.020(4) 0.014(4) 0.023(4) -0.005(3) 0.009(3) -0.001(3)
C6 0.028(4) 0.029(4) 0.038(5) 0.009(4) 0.022(4) 0.015(4)
C7 0.017(4) 0.018(4) 0.020(4) -0.002(3) 0.013(3) -0.003(3)
C8 0.025(4) 0.021(4) 0.016(4) -0.006(3) 0.013(3) -0.003(3)
C9 0.021(4) 0.018(4) 0.030(4) -0.008(3) 0.015(3) -0.014(3)
C10 0.020(4) 0.006(3) 0.032(4) -0.002(3) 0.013(3) -0.005(3)
C11 0.012(3) 0.004(3) 0.021(4) -0.002(3) 0.011(3) -0.002(3)

loop_
_atom_type_symbol
_atom_type_description
_atom_type_scat_dispersion_real
_atom_type_scat_dispersion_imag
_atom_type_scat_source
C C 0.0033 0.0016 'International Tables Vol C Tables 4.2.6.8 and 6.1.1.4'
H H 0.0000 0.0000 'International Tables Vol C Tables 4.2.6.8 and 6.1.1.4'
N N 0.0061 0.0033 'International Tables Vol C Tables 4.2.6.8 and 6.1.1.4'
O O 0.0106 0.0060 'International Tables Vol C Tables 4.2.6.8 and 6.1.1.4'
S S 0.1246 0.1234 'International Tables Vol C Tables 4.2.6.8 and 6.1.1.4'
Zn Zn 0.2839 1.4301 'International Tables Vol C Tables 4.2.6.8 and 6.1.1.4'

loop_
_geom_angle_atom_site_label_1
_geom_angle_atom_site_label_2
_geom_angle_atom_site_label_3
_geom_angle_site_symmetry_1
_geom_angle_site_symmetry_3
_geom_angle
_geom_angle_publ_flag
S1 Zn1 S1 6_656 . 126.64(10) y
N1 Zn1 S1 6_656 . 120.78(15) y
N1 Zn1 S1 . 6_656 120.78(15) y
N1 Zn1 S1 . . 100.54(15) y
N1 Zn1 S1 6_656 6_656 100.54(15) y
N1 Zn1 N1 . 6_656 78.7(3) y
C1 S1 Zn1 . . 102.2(2) ?
C1 O2 C3 . . 119.3(5) ?
C6 O5 C4 . . 111.4(6) ?
C7 N1 Zn1 . . 125.7(5) ?
C7 N1 C11 . . 118.5(6) ?
C11 N1 Zn1 . . 115.4(4) ?
S2 C1 S1 . . 126.8(4) ?
O2 C1 S1 . . 109.1(5) ?
O2 C1 S2 . . 124.0(5) ?
O2 C3 H3A . . 110.5 ?
O2 C3 H3B . . 110.5 ?
O2 C3 C4 . . 105.9(6) ?
H3A C3 H3B . . 108.7 ?
C4 C3 H3A . . 110.5 ?
C4 C3 H3B . . 110.5 ?
O5 C4 C3 . . 108.3(6) ?
O5 C4 H4A . . 110.0 ?
O5 C4 H4B . . 110.0 ?
C3 C4 H4A . . 110.0 ?
C3 C4 H4B . . 110.0 ?
H4A C4 H4B . . 108.4 ?
O5 C6 H6A . . 109.5 ?
O5 C6 H6B . . 109.5 ?
O5 C6 H6C . . 109.5 ?
H6A C6 H6B . . 109.5 ?
H6A C6 H6C . . 109.5 ?
H6B C6 H6C . . 109.5 ?
N1 C7 H7 . . 118.7 ?
N1 C7 C8 . . 122.7(7) ?
C8 C7 H7 . . 118.7 ?
C7 C8 H8 . . 120.8 ?
C9 C8 C7 . . 118.4(7) ?
C9 C8 H8 . . 120.8 ?
C8 C9 H9 . . 120.4 ?
C8 C9 C10 . . 119.2(7) ?
C10 C9 H9 . . 120.4 ?
C9 C10 H10 . . 120.4 ?
C11 C10 C9 . . 119.2(7) ?
C11 C10 H10 . . 120.4 ?
N1 C11 C10 . . 121.9(6) ?
N1 C11 C11 . 6_656 115.0(4) ?
C10 C11 C11 . 6_656 123.1(4) ?

loop_
_geom_bond_atom_site_label_1
_geom_bond_atom_site_label_2
_geom_bond_site_symmetry_2
_geom_bond_distance
_geom_bond_publ_flag
Zn1 S1 . 2.2954(18) y
Zn1 S1 6_656 2.2954(18) y
Zn1 N1 6_656 2.083(5) y
Zn1 N1 . 2.083(5) y
S1 C1 . 1.727(7) ?
S2 C1 . 1.652(7) ?
O2 C1 . 1.346(8) ?
O2 C3 . 1.453(8) ?
O5 C4 . 1.426(9) ?
O5 C6 . 1.418(8) ?
N1 C7 . 1.342(9) ?
N1 C11 . 1.347(8) ?
C3 H3A . 0.9900 ?
C3 H3B . 0.9900 ?
C3 C4 . 1.506(10) ?
C4 H4A . 0.9900 ?
C4 H4B . 0.9900 ?
C6 H6A . 0.9800 ?
C6 H6B . 0.9800 ?
C6 H6C . 0.9800 ?
C7 H7 . 0.9500 ?
C7 C8 . 1.382(10) ?
C8 H8 . 0.9500 ?
C8 C9 . 1.377(11) ?
C9 H9 . 0.9500 ?
C9 C10 . 1.390(11) ?
C10 H10 . 0.9500 ?
C10 C11 . 1.371(9) ?
C11 C11 6_656 1.497(13) ?

loop_
_geom_hbond_atom_site_label_D
_geom_hbond_atom_site_label_H
_geom_hbond_atom_site_label_A
_geom_hbond_site_symmetry_A
_geom_hbond_distance_DH
_geom_hbond_distance_HA
_geom_hbond_distance_DA
_geom_hbond_angle_DHA
C8 H8 O5 4_565 0.95 2.51 3.246(9) 134.1
C7 H7 S2 6_656 0.95 2.90 3.552(7) 126.8

loop_
_geom_torsion_atom_site_label_1
_geom_torsion_atom_site_label_2
_geom_torsion_atom_site_label_3
_geom_torsion_atom_site_label_4
_geom_torsion_site_symmetry_4
_geom_torsion
Zn1 S1 C1 S2 . 4.2(5)
Zn1 S1 C1 O2 . -175.3(4)
Zn1 N1 C7 C8 . -172.1(5)
Zn1 N1 C11 C10 . 173.2(5)
Zn1 N1 C11 C11 6_656 -6.4(9)
O2 C3 C4 O5 . 73.0(7)
N1 C7 C8 C9 . -0.9(10)
C1 O2 C3 C4 . -173.4(6)
C3 O2 C1 S1 . 177.8(5)
C3 O2 C1 S2 . -1.8(9)
C6 O5 C4 C3 . -179.0(6)
C7 N1 C11 C10 . -0.5(9)
C7 N1 C11 C11 6_656 179.9(6)
C7 C8 C9 C10 . 0.7(10)
C8 C9 C10 C11 . -0.3(10)
C9 C10 C11 N1 . 0.2(10)
C9 C10 C11 C11 6_656 179.8(7)
C11 N1 C7 C8 . 0.8(10)

loop_
_twin_individual_id
_twin_individual_mass_fraction_refined
1 1(10)
2 0(10)

_cod_database_fobs_code 2243198
